data_7701631
loop_
_publ_author_name
'Seifert, Tim P.'
'Bestgen, Sebastian'
'Feuerstein, Thomas J.'
'Lebedkin, Sergei'
'Kr\"amer, Felix'
'Fengler, Christian'
'Gamer, Michael T.'
'Kappes, Manfred M.'
'Roesky, Peter W.'

_publ_section_title
;
 Phosphine-substituted 1,2,3-triazoles as P,C- and P,N-ligands for
 photoluminescent coinage metal complexes.
;
_journal_issue 41
_journal_name_full 'Dalton transactions (Cambridge, England : 2003)'
_journal_page_first 15427
_journal_page_last 15434
_journal_paper_doi 10.1039/c9dt01239g
_journal_volume 48
_journal_year 2019
_chemical_formula_moiety 'C21 H18 N3 O P'
_chemical_formula_sum 'C21 H18 N3 O P'
_chemical_formula_weight 359.35
_space_group_crystal_system monoclinic
_space_group_IT_number 14
_space_group_name_Hall '-P 2yn'
_space_group_name_H-M_alt 'P 1 21/n 1'
_atom_sites_solution_hydrogens geom
_atom_sites_solution_primary dual
_audit_creation_date 2019-04-17
_audit_creation_method
;
Olex2 1.2
(compiled 2018.05.29 svn.r3508 for OlexSys, GUI svn.r5506)
;
_audit_update_record
;
2019-04-18 deposited with the CCDC.	2019-05-03 downloaded from the CCDC.
;
_cell_angle_alpha 90
_cell_angle_beta 106.293(3)
_cell_angle_gamma 90
_cell_formula_units_Z 4
_cell_length_a 13.9345(6)
_cell_length_b 9.7852(3)
_cell_length_c 14.3148(6)
_cell_measurement_reflns_used 13841
_cell_measurement_temperature 200
_cell_measurement_theta_max 29.48
_cell_measurement_theta_min 1.80
_cell_volume 1873.46(13)
_computing_cell_refinement 'X-Area Recipe 1.33.0.0 (STOE, 2015)'
_computing_data_collection 'X-Area WinXpose 2.0.22.0 (STOE, 2016)'
_computing_data_reduction 'X-Area Integrate 1.71.0.0 (STOE, 2016) X-Area X-Red32 1.63.2.0 (STOE, 2017)'
_computing_molecular_graphics 'Diamond 4, Olex2 (Dolomanov et al., 2009)'
_computing_publication_material
;
STOE & Cie GmbH, X-Area, software package for collecting single-crystal or
multi-domain crystal data on STOE area-detector diffractometers, for image 
processing, for the correction and scaling of reflection intensities and 
for outlier rejection, version 1.84, Darmstadt 2018
MS Word (Microsoft)
Olex2 (Dolomanov et al., 2009)
;
_computing_structure_refinement 'SHELXL-2018/3 (Sheldrick, 2015)'
_computing_structure_solution 'SHELXS-2018/3 (Sheldrick, 2015)'
_diffrn_ambient_temperature 200
_diffrn_detector 'image plate (34cm diameter)'
_diffrn_detector_area_resol_mean 6.67
_diffrn_detector_type 'STOE Imaging Plate'
_diffrn_measured_fraction_theta_full 0.983
_diffrn_measured_fraction_theta_max 0.970
_diffrn_measurement_device '2-circle diffractometer'
_diffrn_measurement_device_type STOE-IPDS2
_diffrn_measurement_method 'rotation method, \w scans'
_diffrn_radiation_collimation '0.5 mm diameter, multiple pinhole'
_diffrn_radiation_monochromator 'plane graphite'
_diffrn_radiation_polarisn_norm 0
_diffrn_radiation_probe x-ray
_diffrn_radiation_type MoK\a
_diffrn_radiation_wavelength 0.71073
_diffrn_reflns_av_R_equivalents 0.0250
_diffrn_reflns_av_unetI/netI 0.0238
_diffrn_reflns_Laue_measured_fraction_full 0.983
_diffrn_reflns_Laue_measured_fraction_max 0.970
_diffrn_reflns_limit_h_max 19
_diffrn_reflns_limit_h_min -19
_diffrn_reflns_limit_k_max 12
_diffrn_reflns_limit_k_min -13
_diffrn_reflns_limit_l_max 19
_diffrn_reflns_limit_l_min -19
_diffrn_reflns_number 14127
_diffrn_reflns_point_group_measured_fraction_full 0.983
_diffrn_reflns_point_group_measured_fraction_max 0.970
_diffrn_reflns_theta_full 26.000
_diffrn_reflns_theta_max 29.575
_diffrn_reflns_theta_min 1.802
_diffrn_source 'sealed X-ray tube, 12 x 0.4 mm long-fine focus'
_diffrn_source_current 40mA
_diffrn_source_power 2kW
_diffrn_source_voltage 50kV
_exptl_absorpt_coefficient_mu 0.161
_exptl_absorpt_correction_T_max 0.9655
_exptl_absorpt_correction_T_min 0.8622
_exptl_absorpt_correction_type integration
_exptl_absorpt_process_details
;
STOE X-Red32, absorption correction by Gaussian integration, analogous to
P. Coppens, "The Evaluation of Absorption and Extinction in Single-Crystal
Structure Analysis", published in: F. R. Ahmed (Editor), "Crystallographic
Computing", Munksgaard, Copenhagen (1970), 255 - 270.
;
_exptl_crystal_colour colourless
_exptl_crystal_colour_primary colourless
_exptl_crystal_density_diffrn 1.274
_exptl_crystal_description needle
_exptl_crystal_F_000 752
_exptl_crystal_size_max 0.576
_exptl_crystal_size_mid 0.457
_exptl_crystal_size_min 0.256
_refine_diff_density_max 0.402
_refine_diff_density_min -0.270
_refine_diff_density_rms 0.041
_refine_ls_extinction_method none
_refine_ls_goodness_of_fit_ref 1.037
_refine_ls_hydrogen_treatment constr
_refine_ls_matrix_type full
_refine_ls_number_parameters 235
_refine_ls_number_reflns 5093
_refine_ls_number_restraints 0
_refine_ls_restrained_S_all 1.037
_refine_ls_R_factor_all 0.0502
_refine_ls_R_factor_gt 0.0399
_refine_ls_shift/su_max 0.001
_refine_ls_shift/su_mean 0.000
_refine_ls_structure_factor_coef Fsqd
_refine_ls_weighting_details 'w=1/[\s^2^(Fo^2^)+(0.0615P)^2^+0.4041P] where P=(Fo^2^+2Fc^2^)/3'
_refine_ls_weighting_scheme calc
_refine_ls_wR_factor_gt 0.1089
_refine_ls_wR_factor_ref 0.1157
_reflns_Friedel_coverage 0.000
_reflns_number_gt 4182
_reflns_number_total 5093
_reflns_threshold_expression 'I > 2\s(I)'
_cod_data_source_file c9dt01239g2.cif
_cod_data_source_block sbts17
_cod_database_code 7701631
_shelx_shelxl_version_number 2018/3
_shelx_space_group_comment
;
The symmetry employed for this shelxl refinement is uniquely defined
by the following loop, which should always be used as a source of
symmetry information in preference to the above space-group names.
They are only intended as comments.
;
_shelx_estimated_absorpt_t_max 0.960
_shelx_estimated_absorpt_t_min 0.913
_olex2_refinement_description
;
1. Fixed Uiso
 At 1.2 times of:
  All C(H) groups, All C(H,H) groups
2.a Secondary CH2 refined with riding coordinates:
 C3(H3A,H3B)
2.b Aromatic/amide H refined with riding coordinates:
 C2(H2), C5(H5), C6(H6), C7(H7), C8(H8), C9(H9), C11(H11), C12(H12), C13(H13),
 C14(H14), C15(H15), C17(H17), C18(H18), C19(H19), C20(H20), C21(H21)
;
_olex2_submission_special_instructions 'No special instructions were received'

loop_
_space_group_symop_operation_xyz
'x, y, z'
'-x+1/2, y+1/2, -z+1/2'
'-x, -y, -z'
'x-1/2, -y-1/2, z-1/2'

loop_
_atom_site_label
_atom_site_type_symbol
_atom_site_fract_x
_atom_site_fract_y
_atom_site_fract_z
_atom_site_U_iso_or_equiv
_atom_site_adp_type
_atom_site_occupancy
_atom_site_site_symmetry_order
_atom_site_calc_flag
_atom_site_refinement_flags_posn
P P 0.39519(2) 0.40955(3) 0.65106(2) 0.03164(10) Uani 1 1 d .
O O 0.42425(7) 0.54429(9) 0.61864(7) 0.0399(2) Uani 1 1 d .
N1 N 0.42657(9) 0.16916(12) 0.44357(8) 0.0402(2) Uani 1 1 d .
N2 N 0.38064(10) 0.08244(12) 0.49096(9) 0.0457(3) Uani 1 1 d .
N3 N 0.36591(9) 0.14942(12) 0.56519(8) 0.0418(3) Uani 1 1 d .
C1 C 0.40236(9) 0.27933(13) 0.56510(9) 0.0335(2) Uani 1 1 d .
C2 C 0.44128(10) 0.29171(14) 0.48701(9) 0.0380(3) Uani 1 1 d .
H2 H 0.471784 0.369844 0.468150 0.046 Uiso 1 1 calc R
C3 C 0.45071(12) 0.12600(18) 0.35420(10) 0.0524(4) Uani 1 1 d .
H3A H 0.457204 0.025244 0.354423 0.063 Uiso 1 1 calc R
H3B H 0.516033 0.165509 0.353927 0.063 Uiso 1 1 calc R
C4 C 0.37257(10) 0.16945(14) 0.26251(9) 0.0381(3) Uani 1 1 d .
C5 C 0.37373(11) 0.30000(15) 0.22564(11) 0.0464(3) Uani 1 1 d .
H5 H 0.422128 0.364154 0.259742 0.056 Uiso 1 1 calc R
C6 C 0.30454(14) 0.33794(17) 0.13902(13) 0.0555(4) Uani 1 1 d .
H6 H 0.305570 0.428020 0.114574 0.067 Uiso 1 1 calc R
C7 C 0.23458(13) 0.24555(19) 0.08854(12) 0.0562(4) Uani 1 1 d .
H7 H 0.187862 0.271353 0.029009 0.067 Uiso 1 1 calc R
C8 C 0.23264(13) 0.1164(2) 0.12453(13) 0.0592(4) Uani 1 1 d .
H8 H 0.184284 0.052632 0.089834 0.071 Uiso 1 1 calc R
C9 C 0.30082(13) 0.07783(16) 0.21138(12) 0.0497(3) Uani 1 1 d .
H9 H 0.298361 -0.011874 0.235995 0.060 Uiso 1 1 calc R
C10 C 0.47468(9) 0.35443(13) 0.76748(9) 0.0349(3) Uani 1 1 d .
C11 C 0.56642(11) 0.29419(16) 0.77206(11) 0.0450(3) Uani 1 1 d .
H11 H 0.583347 0.273614 0.713778 0.054 Uiso 1 1 calc R
C12 C 0.63345(12) 0.26404(18) 0.86199(13) 0.0534(4) Uani 1 1 d .
H12 H 0.696380 0.224198 0.864861 0.064 Uiso 1 1 calc R
C13 C 0.60879(12) 0.29179(16) 0.94672(11) 0.0497(3) Uani 1 1 d .
H13 H 0.654673 0.270693 1.007816 0.060 Uiso 1 1 calc R
C14 C 0.51787(12) 0.35000(16) 0.94321(10) 0.0481(3) Uani 1 1 d .
H14 H 0.500704 0.367233 1.001828 0.058 Uiso 1 1 calc R
C15 C 0.45094(11) 0.38373(14) 0.85395(10) 0.0420(3) Uani 1 1 d .
H15 H 0.389218 0.426618 0.851886 0.050 Uiso 1 1 calc R
C16 C 0.26853(9) 0.40602(12) 0.65863(9) 0.0330(2) Uani 1 1 d .
C17 C 0.23132(10) 0.29803(14) 0.70215(10) 0.0405(3) Uani 1 1 d .
H17 H 0.274273 0.225504 0.732209 0.049 Uiso 1 1 calc R
C18 C 0.13133(12) 0.29702(16) 0.70134(12) 0.0489(3) Uani 1 1 d .
H18 H 0.105948 0.224178 0.731320 0.059 Uiso 1 1 calc R
C19 C 0.06871(12) 0.40251(18) 0.65668(13) 0.0522(4) Uani 1 1 d .
H19 H 0.000185 0.400818 0.655409 0.063 Uiso 1 1 calc R
C20 C 0.10496(11) 0.51005(16) 0.61403(12) 0.0493(3) Uani 1 1 d .
H20 H 0.061614 0.582280 0.584124 0.059 Uiso 1 1 calc R
C21 C 0.20520(10) 0.51242(14) 0.61492(10) 0.0403(3) Uani 1 1 d .
H21 H 0.230346 0.586397 0.585806 0.048 Uiso 1 1 calc R

loop_
_atom_site_aniso_label
_atom_site_aniso_U_11
_atom_site_aniso_U_22
_atom_site_aniso_U_33
_atom_site_aniso_U_23
_atom_site_aniso_U_13
_atom_site_aniso_U_12
P 0.03243(16) 0.03436(17) 0.02781(15) -0.00032(11) 0.00795(11) -0.00363(11)
O 0.0415(5) 0.0387(5) 0.0392(5) 0.0022(4) 0.0110(4) -0.0074(4)
N1 0.0426(6) 0.0462(6) 0.0312(5) -0.0020(4) 0.0096(4) 0.0080(5)
N2 0.0555(7) 0.0404(6) 0.0409(6) -0.0038(5) 0.0130(5) 0.0005(5)
N3 0.0487(6) 0.0397(6) 0.0378(6) -0.0026(4) 0.0134(5) -0.0044(5)
C1 0.0327(6) 0.0374(6) 0.0300(6) -0.0008(4) 0.0079(4) -0.0018(4)
C2 0.0379(6) 0.0436(7) 0.0331(6) -0.0005(5) 0.0107(5) -0.0010(5)
C3 0.0545(9) 0.0681(10) 0.0346(7) -0.0048(6) 0.0127(6) 0.0229(7)
C4 0.0408(6) 0.0434(7) 0.0320(6) -0.0055(5) 0.0134(5) 0.0056(5)
C5 0.0474(8) 0.0412(7) 0.0488(8) -0.0074(6) 0.0103(6) -0.0040(6)
C6 0.0664(10) 0.0476(9) 0.0521(9) 0.0062(7) 0.0158(8) 0.0093(7)
C7 0.0501(8) 0.0765(11) 0.0376(7) -0.0035(7) 0.0049(6) 0.0120(8)
C8 0.0537(9) 0.0705(11) 0.0490(9) -0.0179(8) 0.0072(7) -0.0148(8)
C9 0.0622(9) 0.0442(8) 0.0455(8) -0.0055(6) 0.0200(7) -0.0089(6)
C10 0.0362(6) 0.0360(6) 0.0305(6) -0.0015(4) 0.0059(5) -0.0028(5)
C11 0.0395(7) 0.0548(8) 0.0392(7) -0.0019(6) 0.0086(6) 0.0032(6)
C12 0.0400(7) 0.0602(9) 0.0527(9) 0.0010(7) 0.0011(6) 0.0073(6)
C13 0.0539(8) 0.0467(8) 0.0385(7) 0.0031(6) -0.0036(6) -0.0019(6)
C14 0.0618(9) 0.0473(8) 0.0311(6) -0.0022(5) 0.0062(6) 0.0011(6)
C15 0.0472(7) 0.0442(7) 0.0323(6) -0.0030(5) 0.0075(5) 0.0047(6)
C16 0.0341(6) 0.0356(6) 0.0295(5) -0.0010(4) 0.0092(4) -0.0014(4)
C17 0.0411(7) 0.0433(7) 0.0386(7) 0.0059(5) 0.0135(5) -0.0013(5)
C18 0.0469(8) 0.0561(9) 0.0493(8) 0.0054(6) 0.0229(7) -0.0063(6)
C19 0.0386(7) 0.0662(10) 0.0567(9) -0.0010(7) 0.0212(7) 0.0017(6)
C20 0.0428(7) 0.0498(8) 0.0552(9) 0.0011(6) 0.0138(6) 0.0092(6)
C21 0.0429(7) 0.0365(7) 0.0420(7) 0.0019(5) 0.0124(6) 0.0014(5)

loop_
_atom_type_symbol
_atom_type_description
_atom_type_scat_dispersion_real
_atom_type_scat_dispersion_imag
_atom_type_scat_source
C C 0.0033 0.0016 'International Tables Vol C Tables 4.2.6.8 and 6.1.1.4'
H H 0.0000 0.0000 'International Tables Vol C Tables 4.2.6.8 and 6.1.1.4'
N N 0.0061 0.0033 'International Tables Vol C Tables 4.2.6.8 and 6.1.1.4'
O O 0.0106 0.0060 'International Tables Vol C Tables 4.2.6.8 and 6.1.1.4'
P P 0.1023 0.0942 'International Tables Vol C Tables 4.2.6.8 and 6.1.1.4'

loop_
_geom_angle_atom_site_label_1
_geom_angle_atom_site_label_2
_geom_angle_atom_site_label_3
_geom_angle
O P C1 110.02(6)
O P C10 113.68(6)
O P C16 113.11(6)
C1 P C10 106.45(6)
C1 P C16 105.79(6)
C16 P C10 107.27(6)
N2 N1 C3 120.71(13)
C2 N1 N2 111.14(11)
C2 N1 C3 128.12(13)
N3 N2 N1 107.21(11)
N2 N3 C1 108.70(11)
N3 C1 P 124.54(9)
N3 C1 C2 108.24(11)
C2 C1 P 127.19(10)
N1 C2 C1 104.72(11)
N1 C2 H2 127.6
C1 C2 H2 127.6
N1 C3 H3A 109.0
N1 C3 H3B 109.0
N1 C3 C4 112.89(11)
H3A C3 H3B 107.8
C4 C3 H3A 109.0
C4 C3 H3B 109.0
C5 C4 C3 120.52(14)
C5 C4 C9 118.59(14)
C9 C4 C3 120.83(14)
C4 C5 H5 119.8
C4 C5 C6 120.47(14)
C6 C5 H5 119.8
C5 C6 H6 119.9
C7 C6 C5 120.30(15)
C7 C6 H6 119.9
C6 C7 H7 120.2
C8 C7 C6 119.67(15)
C8 C7 H7 120.2
C7 C8 H8 119.7
C7 C8 C9 120.51(15)
C9 C8 H8 119.7
C4 C9 H9 119.8
C8 C9 C4 120.46(15)
C8 C9 H9 119.8
C11 C10 P 119.16(10)
C11 C10 C15 119.17(12)
C15 C10 P 121.32(10)
C10 C11 H11 119.9
C10 C11 C12 120.10(14)
C12 C11 H11 119.9
C11 C12 H12 119.9
C13 C12 C11 120.25(15)
C13 C12 H12 119.9
C12 C13 H13 119.9
C14 C13 C12 120.24(14)
C14 C13 H13 119.9
C13 C14 H14 119.9
C13 C14 C15 120.24(14)
C15 C14 H14 119.9
C10 C15 H15 120.0
C14 C15 C10 119.97(13)
C14 C15 H15 120.0
C17 C16 P 122.29(10)
C21 C16 P 117.83(9)
C21 C16 C17 119.81(12)
C16 C17 H17 120.1
C18 C17 C16 119.85(13)
C18 C17 H17 120.1
C17 C18 H18 120.1
C19 C18 C17 119.88(14)
C19 C18 H18 120.1
C18 C19 H19 119.7
C20 C19 C18 120.66(14)
C20 C19 H19 119.7
C19 C20 H20 120.0
C19 C20 C21 119.90(14)
C21 C20 H20 120.0
C16 C21 H21 120.1
C20 C21 C16 119.89(13)
C20 C21 H21 120.1

loop_
_geom_bond_atom_site_label_1
_geom_bond_atom_site_label_2
_geom_bond_distance
P O 1.4909(9)
P C1 1.7935(13)
P C10 1.8054(13)
P C16 1.7987(12)
N1 N2 1.3541(17)
N1 C2 1.3399(17)
N1 C3 1.4729(17)
N2 N3 1.3127(16)
N3 C1 1.3691(16)
C1 C2 1.3778(18)
C2 H2 0.9500
C3 H3A 0.9900
C3 H3B 0.9900
C3 C4 1.512(2)
C4 C5 1.384(2)
C4 C9 1.389(2)
C5 H5 0.9500
C5 C6 1.391(2)
C6 H6 0.9500
C6 C7 1.376(3)
C7 H7 0.9500
C7 C8 1.368(3)
C8 H8 0.9500
C8 C9 1.389(2)
C9 H9 0.9500
C10 C11 1.3925(19)
C10 C15 1.3977(19)
C11 H11 0.9500
C11 C12 1.394(2)
C12 H12 0.9500
C12 C13 1.377(2)
C13 H13 0.9500
C13 C14 1.377(2)
C14 H14 0.9500
C14 C15 1.3937(19)
C15 H15 0.9500
C16 C17 1.3982(17)
C16 C21 1.3944(18)
C17 H17 0.9500
C17 C18 1.3901(19)
C18 H18 0.9500
C18 C19 1.387(2)
C19 H19 0.9500
C19 C20 1.381(2)
C20 H20 0.9500
C20 C21 1.393(2)
C21 H21 0.9500
